data_9004056
loop_
_publ_author_name
'Calvert, L. D.'
'Barnes, W. H.'

_publ_section_title
;
 The structure of lindgrenite
;
_journal_name_full 'The Canadian Mineralogist'
_journal_page_first 31
_journal_page_last 51
_journal_volume 6
_journal_year 1957
_chemical_formula_sum 'Cu3 H2 Mo2 O10'
_chemical_name_mineral Lindgrenite
_space_group_IT_number 14
_symmetry_space_group_name_Hall '-P 2yn'
_symmetry_space_group_name_H-M 'P 1 21/n 1'
_cell_angle_alpha 90
_cell_angle_beta 98.38
_cell_angle_gamma 90
_cell_formula_units_Z 2
_cell_length_a 5.61
_cell_length_b 14.03
_cell_length_c 5.40
_cell_volume 420.487
_database_code_amcsd 0005073
_exptl_crystal_density_diffrn 4.301
_cod_original_formula_sum 'Cu3 Mo2 O10 H2'
_cod_database_code 9004056

loop_
_space_group_symop_operation_xyz
x,y,z
1/2+x,1/2-y,1/2+z
1/2-x,1/2+y,1/2-z
-x,-y,-z

loop_
_atom_site_label
_atom_site_fract_x
_atom_site_fract_y
_atom_site_fract_z
_atom_site_U_iso_or_equiv
_atom_site_type_symbol
_atom_site_attached_hydrogens
Cu1 0.00000 0.00000 0.00000 0.00671 Cu 0
Cu2 0.48850 0.09420 0.86420 0.00671 Cu 0
Mo 0.87690 0.15440 0.45520 0.00671 Mo 0
O1 0.43200 0.22100 0.97700 0.01267 O 0
O2 0.09600 0.09400 0.64200 0.01267 O 0
O3 0.60000 0.13000 0.55400 0.01267 O 0
O4 0.86600 0.11200 0.14900 0.01267 O 0
O-H 0.34100 0.03100 0.12300 0.01267 O 1

loop_
_cod_changelog_entry_id
_cod_changelog_entry_author
_cod_changelog_entry_date
_cod_changelog_entry_text
1
;cod-tools version 3.8.0
Id: cif_guess_AMCSD_atom_types 9574 2023-05-10 09:00:05Z saulius
;
2023-05-10T18:48:36+03:00
;Derived atom types and hydrogen counts
from atom names that follow the AMCSD naming convention
(Wat == water, O-H == hydroxyl).
;

loop_
_cod_related_entry_id
_cod_related_entry_database
_cod_related_entry_code
1 AMCSD 0005073
